data_4021992
loop_
_publ_author_name
'Maike V. Peters'
'Ragnar S. Stoll'
'Richard Goddard'
'Gernot Buth'
'Stefan Hecht'

_publ_section_title
;
 On the Illusive Nature of o-Formylazobenzenes: Exploiting the
 Nucleophilicity of the Azo Group for Cyclization to Indazole Derivatives
;
_journal_name_full 'Journal of Organic Chemistry'
_journal_page_first 7840
_journal_page_last 7845
_journal_paper_doi 10.1021/jo061288z
_journal_volume 71
_journal_year 2006
_chemical_compound_source acetonitrile
_chemical_formula_moiety 'C13 H10 N2 O'
_chemical_formula_sum 'C13 H10 N2 O'
_chemical_formula_weight 210.23
_chemical_name_systematic
; 
 2-N-phenyl-indazol-3-one
;
_space_group_IT_number 60
_space_group_name_Hall '-P 2n 2ab'
_space_group_name_H-M_alt 'P b c n'
_symmetry_cell_setting orthorhombic
_symmetry_Int_Tables_number 60
_symmetry_space_group_name_Hall '-P 2n 2ab'
_symmetry_space_group_name_H-M 'P b c n'
_atom_sites_solution_hydrogens mixed
_atom_sites_solution_primary direct
_atom_sites_solution_secondary difmap
_cell_angle_alpha 90.0
_cell_angle_beta 90.0
_cell_angle_gamma 90.0
_cell_formula_units_Z 8
_cell_length_a 23.155(2)
_cell_length_b 11.9939(13)
_cell_length_c 7.0969(7)
_cell_measurement_reflns_used 435
_cell_measurement_temperature 100
_cell_measurement_theta_max 32.19
_cell_measurement_theta_min 3.82
_cell_volume 1970.9(3)
_computing_cell_refinement 'PROTEUM2 (Bruker AXS, 2004)'
_computing_data_collection 'PROTEUM2 (Bruker AXS, 2004)'
_computing_data_reduction 'SAINT software (Bruker AXS, 2004)'
_computing_molecular_graphics 'DIAMOND (Crystal Impact GbR, 2005)'
_computing_structure_refinement 'SHELXL-97 (Sheldrick, 1997)'
_computing_structure_solution 'SHELXS-97 (Sheldrick, 1990)'
_diffrn_ambient_temperature 100
_diffrn_measured_fraction_theta_full 0.988
_diffrn_measured_fraction_theta_max 0.988
_diffrn_measurement_device_type 'Bruker AXS X8 Proteum'
_diffrn_measurement_method 'CCD \f- and \w-scans'
_diffrn_radiation_monochromator 'focusing multilayer optic'
_diffrn_radiation_source '0.2 x 2mm^2^ focus rotating anode'
_diffrn_radiation_type CuK\a
_diffrn_radiation_wavelength 1.54178
_diffrn_reflns_av_R_equivalents 0.2075
_diffrn_reflns_av_sigmaI/netI 0.0910
_diffrn_reflns_limit_h_max 24
_diffrn_reflns_limit_h_min -24
_diffrn_reflns_limit_k_max 12
_diffrn_reflns_limit_k_min -12
_diffrn_reflns_limit_l_max 7
_diffrn_reflns_limit_l_min -7
_diffrn_reflns_number 18525
_diffrn_reflns_theta_full 53.90
_diffrn_reflns_theta_max 53.90
_diffrn_reflns_theta_min 3.82
_diffrn_standards_decay_% 0.0
_diffrn_standards_number 0
_exptl_absorpt_coefficient_mu 0.741
_exptl_absorpt_correction_T_max 1.0
_exptl_absorpt_correction_T_min 0.731192
_exptl_absorpt_correction_type multi-scan
_exptl_absorpt_process_details 'SADABS, Bruker AXS (2004)'
_exptl_crystal_colour colourless
_exptl_crystal_density_diffrn 1.417
_exptl_crystal_density_meas ?
_exptl_crystal_density_method none
_exptl_crystal_description needle
_exptl_crystal_F_000 880
_exptl_crystal_size_max 0.190
_exptl_crystal_size_mid 0.026
_exptl_crystal_size_min 0.020
_refine_diff_density_max 0.231
_refine_diff_density_min -0.254
_refine_diff_density_rms 0.067
_refine_ls_extinction_coef 0.0009(3)
_refine_ls_extinction_expression Fc^*^=kFc[1+0.001xFc^2^\l^3^/sin(2\q)]^-1/4^
_refine_ls_extinction_method SHELXL
_refine_ls_goodness_of_fit_ref 1.017
_refine_ls_hydrogen_treatment mixed
_refine_ls_matrix_type full
_refine_ls_number_parameters 150
_refine_ls_number_reflns 1182
_refine_ls_number_restraints 0
_refine_ls_restrained_S_all 1.017
_refine_ls_R_factor_all 0.1368
_refine_ls_R_factor_gt 0.0638
_refine_ls_shift/su_max 0.000
_refine_ls_shift/su_mean 0.000
_refine_ls_structure_factor_coef Fsqd
_refine_ls_weighting_details 'calc w=1/[\s^2^(Fo^2^)+(0.0861P)^2^+0.0000P] where P=(Fo^2^+2Fc^2^)/3'
_refine_ls_weighting_scheme calc
_refine_ls_wR_factor_gt 0.1326
_refine_ls_wR_factor_ref 0.1689
_reflns_number_gt 662
_reflns_number_total 1182
_reflns_threshold_expression I>2\s(I)
_cod_data_source_file jo061288zsi20060622_090322.cif
_cod_depositor_comments
;
The following automatic conversions were performed:

'_exptl_crystal_density_meas' value 'none' was changed to '?' - the
value is perceived as not measured.

Automatic conversion script
Id: cif_fix_values 3008 2015-01-20 13:52:24Z robertas 
;
_cod_database_code 4021992

loop_
_symmetry_equiv_pos_as_xyz
'x, y, z'
'-x+1/2, -y+1/2, z+1/2'
'-x, y, -z+1/2'
'x+1/2, -y+1/2, -z'
'-x, -y, -z'
'x-1/2, y-1/2, -z-1/2'
'x, -y, z-1/2'
'-x-1/2, y-1/2, z'

loop_
_atom_site_label
_atom_site_type_symbol
_atom_site_fract_x
_atom_site_fract_y
_atom_site_fract_z
_atom_site_U_iso_or_equiv
_atom_site_adp_type
_atom_site_occupancy
_atom_site_symmetry_multiplicity
_atom_site_calc_flag
_atom_site_refinement_flags
C1 C 0.2382(2) 0.7874(5) 0.1005(7) 0.0481(15) Uani 1 1 d .
C2 C 0.1801(2) 0.8319(4) 0.0762(7) 0.0438(14) Uani 1 1 d .
C3 C 0.1254(2) 0.7837(4) 0.0992(7) 0.0500(15) Uani 1 1 d .
H3 H 0.1216 0.7095 0.1353 0.060 Uiso 1 1 calc R
C4 C 0.0777(3) 0.8484(4) 0.0672(7) 0.0531(16) Uani 1 1 d .
H4 H 0.0410 0.8184 0.0837 0.064 Uiso 1 1 calc R
C5 C 0.0838(2) 0.9586(4) 0.0102(7) 0.0517(15) Uani 1 1 d .
H5 H 0.0508 1.0010 -0.0115 0.062 Uiso 1 1 calc R
C6 C 0.1370(2) 1.0068(4) -0.0150(7) 0.0525(15) Uani 1 1 d .
H6 H 0.1407 1.0805 -0.0543 0.063 Uiso 1 1 calc R
C7 C 0.1848(2) 0.9413(4) 0.0204(7) 0.0447(14) Uani 1 1 d .
C8 C 0.3351(2) 0.8741(4) 0.0362(7) 0.0436(14) Uani 1 1 d .
C9 C 0.3680(2) 0.7914(4) 0.1172(7) 0.0488(15) Uani 1 1 d .
H9 H 0.3508 0.7374 0.1927 0.059 Uiso 1 1 calc R
C10 C 0.4269(2) 0.7896(4) 0.0848(7) 0.0495(15) Uani 1 1 d .
H10 H 0.4491 0.7326 0.1361 0.059 Uiso 1 1 calc R
C11 C 0.4533(2) 0.8711(4) -0.0225(7) 0.0529(16) Uani 1 1 d .
H11 H 0.4929 0.8691 -0.0441 0.063 Uiso 1 1 calc R
C12 C 0.4198(3) 0.9557(4) -0.0972(7) 0.0493(15) Uani 1 1 d .
H12 H 0.4373 1.0120 -0.1670 0.059 Uiso 1 1 calc R
C13 C 0.3602(2) 0.9578(4) -0.0695(7) 0.0472(15) Uani 1 1 d .
H13 H 0.3378 1.0144 -0.1212 0.057 Uiso 1 1 calc R
N1 N 0.2741(2) 0.8767(3) 0.0668(5) 0.0443(12) Uani 1 1 d .
N2 N 0.24339(19) 0.9702(4) 0.0018(6) 0.0489(13) Uani 1 1 d .
H1 H 0.2532(18) 1.035(4) 0.056(6) 0.040(15) Uiso 1 1 d .
O1 O 0.25408(15) 0.6912(3) 0.1399(5) 0.0516(11) Uani 1 1 d .

loop_
_atom_site_aniso_label
_atom_site_aniso_U_11
_atom_site_aniso_U_22
_atom_site_aniso_U_33
_atom_site_aniso_U_23
_atom_site_aniso_U_13
_atom_site_aniso_U_12
C1 0.066(5) 0.044(4) 0.035(4) -0.001(3) 0.000(3) -0.009(3)
C2 0.047(4) 0.042(3) 0.043(4) -0.002(3) -0.003(3) 0.003(3)
C3 0.068(4) 0.038(3) 0.045(4) -0.002(2) 0.000(3) -0.003(3)
C4 0.053(4) 0.054(4) 0.053(4) -0.003(3) 0.003(3) -0.003(3)
C5 0.051(4) 0.051(4) 0.053(4) 0.001(3) -0.002(3) 0.004(3)
C6 0.065(4) 0.047(3) 0.045(4) 0.002(3) 0.001(3) 0.002(3)
C7 0.048(4) 0.048(3) 0.038(3) -0.003(3) -0.001(3) -0.003(3)
C8 0.052(4) 0.043(3) 0.036(3) -0.004(3) 0.000(3) 0.002(3)
C9 0.055(4) 0.044(3) 0.047(4) -0.002(3) 0.002(3) 0.000(3)
C10 0.058(4) 0.043(3) 0.047(4) 0.000(3) -0.002(3) 0.003(3)
C11 0.055(4) 0.058(4) 0.046(4) -0.008(3) 0.002(3) -0.002(3)
C12 0.056(4) 0.048(3) 0.043(4) 0.000(3) 0.003(3) -0.010(3)
C13 0.062(4) 0.042(3) 0.037(4) 0.002(3) -0.003(3) -0.002(3)
N1 0.056(3) 0.031(2) 0.045(3) 0.0015(19) 0.000(2) 0.003(2)
N2 0.059(4) 0.033(3) 0.055(3) 0.000(2) -0.002(3) 0.004(2)
O1 0.064(3) 0.036(2) 0.054(2) 0.0025(17) 0.001(2) -0.0002(18)

loop_
_atom_type_symbol
_atom_type_description
_atom_type_scat_dispersion_real
_atom_type_scat_dispersion_imag
_atom_type_scat_source
C C 0.0181 0.0091 'International Tables Vol C Tables 4.2.6.8 and 6.1.1.4'
H H 0.0000 0.0000 'International Tables Vol C Tables 4.2.6.8 and 6.1.1.4'
N N 0.0311 0.0180 'International Tables Vol C Tables 4.2.6.8 and 6.1.1.4'
O O 0.0492 0.0322 'International Tables Vol C Tables 4.2.6.8 and 6.1.1.4'

loop_
_geom_angle_atom_site_label_1
_geom_angle_atom_site_label_2
_geom_angle_atom_site_label_3
_geom_angle
_geom_angle_publ_flag
O1 C1 N1 125.7(5) y
O1 C1 C2 129.8(5) y
N1 C1 C2 104.5(5) y
C7 C2 C3 119.9(5) y
C7 C2 C1 108.1(5) y
C3 C2 C1 132.0(5) y
C4 C3 C2 118.5(5) y
C4 C3 H3 120.8 n
C2 C3 H3 120.8 n
C3 C4 C5 120.4(5) y
C3 C4 H4 119.8 n
C5 C4 H4 119.8 n
C6 C5 C4 122.0(5) y
C6 C5 H5 119.0 n
C4 C5 H5 119.0 n
C5 C6 C7 117.1(5) y
C5 C6 H6 121.4 n
C7 C6 H6 121.4 n
C2 C7 C6 122.2(5) y
C2 C7 N2 109.7(5) y
C6 C7 N2 128.1(5) y
C9 C8 C13 121.2(6) y
C9 C8 N1 119.9(5) y
C13 C8 N1 118.8(5) y
C8 C9 C10 119.2(5) y
C8 C9 H9 120.4 n
C10 C9 H9 120.4 n
C11 C10 C9 121.1(5) y
C11 C10 H10 119.4 n
C9 C10 H10 119.4 n
C10 C11 C12 118.8(5) y
C10 C11 H11 120.6 n
C12 C11 H11 120.6 n
C11 C12 C13 121.0(5) y
C11 C12 H12 119.5 n
C13 C12 H12 119.5 n
C8 C13 C12 118.6(5) y
C8 C13 H13 120.7 n
C12 C13 H13 120.7 n
C1 N1 N2 111.9(5) y
C1 N1 C8 127.3(4) y
N2 N1 C8 117.9(4) y
N1 N2 C7 105.1(4) y
N1 N2 H1 115(3) y
C7 N2 H1 115(3) y

loop_
_geom_bond_atom_site_label_1
_geom_bond_atom_site_label_2
_geom_bond_distance
_geom_bond_publ_flag
C1 O1 1.242(5) y
C1 N1 1.377(6) y
C1 C2 1.457(7) y
C2 C7 1.376(7) y
C2 C3 1.402(7) y
C3 C4 1.369(7) y
C3 H3 0.9300 n
C4 C5 1.390(7) y
C4 H4 0.9300 n
C5 C6 1.372(6) y
C5 H5 0.9300 n
C6 C7 1.380(6) y
C6 H6 0.9300 n
C7 N2 1.407(6) y
C8 C9 1.376(6) y
C8 C13 1.381(6) y
C8 N1 1.430(6) y
C9 C10 1.383(7) y
C9 H9 0.9300 n
C10 C11 1.382(7) y
C10 H10 0.9300 n
C11 C12 1.384(7) y
C11 H11 0.9300 n
C12 C13 1.394(7) y
C12 H12 0.9300 n
C13 H13 0.9300 n
N1 N2 1.405(5) y
N2 H1 0.90(4) y

loop_
_cod_related_entry_id
_cod_related_entry_database
_cod_related_entry_code
1 ChemSpider 364308
